data_7249365
loop_
_publ_author_name
'Xu, Li-Mei'
'Wang, Qian'
'Zhang, Lin'
'Shen, Jin-Qiu'
'Chen, Xiao-Lu'
'Zhang, Jian-Yong'
'Liu, Zhen-Jiang'

_publ_section_title
;
 Controllable assembly over two CoII-based coordination polymers:
 structures and catalytic properties towards the alkene oxyalkylation
 reaction
;
_journal_issue 43
_journal_name_full CrystEngComm
_journal_page_first 6134
_journal_page_last 6142
_journal_paper_doi 10.1039/D4CE00857J
_journal_volume 26
_journal_year 2024
_chemical_absolute_configuration ad
_chemical_formula_sum 'C41 H33 Br2 Co3 N3 O13'
_chemical_formula_weight 1112.31
_space_group_crystal_system monoclinic
_space_group_IT_number 9
_space_group_name_Hall 'C -2yc'
_space_group_name_H-M_alt 'C 1 c 1'
_atom_sites_solution_hydrogens mixed
_atom_sites_solution_primary direct
_audit_creation_method
;FinalCif V118 by Daniel Kratzert, Freiburg 2024,
https://dkratzert.de/finalcif.html
;
_audit_update_record
;
2024-08-26 deposited with the CCDC.	2024-09-18 downloaded from the CCDC.
;
_cell_angle_alpha 90
_cell_angle_beta 119.327(4)
_cell_angle_gamma 90
_cell_formula_units_Z 4
_cell_length_a 16.924(2)
_cell_length_b 24.938(4)
_cell_length_c 17.141(4)
_cell_measurement_reflns_used 4968
_cell_measurement_temperature 100(2)
_cell_measurement_theta_max 27.3605
_cell_measurement_theta_min 2.8105
_cell_volume 6307(2)
_computing_cell_refinement 'SAINT V8.40B'
_computing_data_collection 'Bruker BIS 8.5.4.0/2024-05-04 && APEX5 2023.9-4'
_computing_data_reduction 'SAINT V8.40B'
_computing_structure_refinement 'SHELXL-2019/2 (Sheldrick, 2019)'
_computing_structure_solution 'SHELXT 2018/2'
_diffrn_ambient_environment N~2~
_diffrn_ambient_temperature 100(2)
_diffrn_detector CPAD
_diffrn_detector_area_resol_mean 7.41
_diffrn_detector_type 'Bruker PHOTON III'
_diffrn_measured_fraction_theta_full 0.999
_diffrn_measured_fraction_theta_max 0.878
_diffrn_measurement_device 'three-circle diffractometer'
_diffrn_measurement_device_type 'Bruker D8 VENTURE dual wavelength Mo/Cu'
_diffrn_measurement_method '\w and \f scans'
_diffrn_measurement_specimen_support 'MiTeGen micromount'
_diffrn_radiation_monochromator 'mirror optics'
_diffrn_radiation_probe x-ray
_diffrn_radiation_type MoK\a
_diffrn_radiation_wavelength 0.71073
_diffrn_reflns_av_R_equivalents 0.0984
_diffrn_reflns_av_unetI/netI 0.0879
_diffrn_reflns_Laue_measured_fraction_full 0.999
_diffrn_reflns_Laue_measured_fraction_max 0.878
_diffrn_reflns_limit_h_max 22
_diffrn_reflns_limit_h_min -26
_diffrn_reflns_limit_k_max 37
_diffrn_reflns_limit_k_min 0
_diffrn_reflns_limit_l_max 26
_diffrn_reflns_limit_l_min 0
_diffrn_reflns_number 10753
_diffrn_reflns_point_group_measured_fraction_full 0.500
_diffrn_reflns_point_group_measured_fraction_max 0.440
_diffrn_reflns_theta_full 25.242
_diffrn_reflns_theta_max 33.342
_diffrn_reflns_theta_min 2.505
_diffrn_source 'microfocus sealed X-ray tube'
_diffrn_source_type 'Incoatec I\ms'
_exptl_absorpt_coefficient_mu 2.093
_exptl_absorpt_process_details
;TWINABS - Bruker AXS scaling for twinned crystals - Version 2012/1: Krause, L.,
Herbst-Irmer, R., Sheldrick G.M. & Stalke D., J. Appl. Cryst. 48 (2015) 3-10
;
_exptl_crystal_colour purple
_exptl_crystal_density_diffrn 1.171
_exptl_crystal_description block
_exptl_crystal_F_000 2220
_exptl_crystal_size_max 0.270
_exptl_crystal_size_mid 0.200
_exptl_crystal_size_min 0.180
_refine_diff_density_max 0.915
_refine_diff_density_min -0.579
_refine_diff_density_rms 0.105
_refine_ls_abs_structure_details
;
No quotients, so Flack parameter determined by classical intensity fit
;
_refine_ls_abs_structure_Flack 0.068(32)
_refine_ls_extinction_method none
_refine_ls_goodness_of_fit_ref 0.974
_refine_ls_hydrogen_treatment mixed
_refine_ls_matrix_type full
_refine_ls_number_parameters 586
_refine_ls_number_reflns 10753
_refine_ls_number_restraints 634
_refine_ls_restrained_S_all 0.960
_refine_ls_R_factor_all 0.0803
_refine_ls_R_factor_gt 0.0491
_refine_ls_shift/su_max 0.008
_refine_ls_shift/su_mean 0.000
_refine_ls_structure_factor_coef Fsqd
_refine_ls_weighting_details 'w=1/[\s^2^(Fo^2^)+(0.0829P)^2^] where P=(Fo^2^+2Fc^2^)/3'
_refine_ls_weighting_scheme calc
_refine_ls_wR_factor_gt 0.1137
_refine_ls_wR_factor_ref 0.1249
_reflns_Friedel_coverage 0.000
_reflns_Friedel_fraction_full 0.000
_reflns_Friedel_fraction_max 0.000
_reflns_number_gt 8057
_reflns_number_total 10753
_reflns_threshold_expression 'I > 2\s(I)'
_twin_special_details 'The data was integrated as a 2-component twin.'
_twin_individual_id 2
_twin_individual_twin_matrix_11 3e-05
_twin_individual_twin_matrix_12 0.01457
_twin_individual_twin_matrix_13 -0.99271
_twin_individual_twin_matrix_21 -1.0
_twin_individual_twin_matrix_22 0.00045
_twin_individual_twin_matrix_23 0.00016
_twin_individual_twin_matrix_31 0.00015
_twin_individual_twin_matrix_32 0.99271
_twin_individual_twin_matrix_33 0.99606
_cod_data_source_file d4ce00857j2.cif
_cod_data_source_block mo_20240822a_0m_5_sq
_cod_depositor_comments 'Adding full bibliography for 7249365--7249366.cif.'
_cod_original_cell_volume 6307.4(19)
_cod_original_sg_symbol_H-M 'C c'
_cod_database_code 7249365
_shelx_shelxl_version_number 2019/2
_shelx_space_group_comment
;
The symmetry employed for this shelxl refinement is uniquely defined
by the following loop, which should always be used as a source of
symmetry information in preference to the above space-group names.
They are only intended as comments.
;
_shelx_estimated_absorpt_t_min 0.602
_shelx_estimated_absorpt_t_max 0.704
_diffrn_measurement_ambient_temperature_device_make 'Oxford Cryostream 800'

loop_
_space_group_symop_operation_xyz
'x, y, z'
'x, -y, z+1/2'
'x+1/2, y+1/2, z'
'x+1/2, -y+1/2, z+1/2'

loop_
_atom_site_label
_atom_site_type_symbol
_atom_site_fract_x
_atom_site_fract_y
_atom_site_fract_z
_atom_site_U_iso_or_equiv
_atom_site_adp_type
_atom_site_occupancy
_atom_site_site_symmetry_order
_atom_site_calc_flag
_atom_site_refinement_flags_posn
_atom_site_refinement_flags_adp
_atom_site_refinement_flags_occupancy
_atom_site_disorder_assembly
_atom_site_disorder_group
Br1 Br -0.3174(2) 0.0348(5) 0.3840(7) 0.081(2) Uani 0.78(3) 1 d D U P A 1
Br1A Br -0.3067(13) 0.0538(13) 0.4080(19) 0.073(4) Uani 0.22(3) 1 d D U P A 2
Br2 Br 0.6139(5) 0.2232(5) 0.3577(7) 0.088(2) Uani 0.532(19) 1 d D U P B 1
Br2A Br 0.5804(8) 0.2503(5) 0.3248(7) 0.092(3) Uani 0.468(19) 1 d D U P B 2
Co1 Co 0.181405 0.127009 0.430428 0.01600(15) Uani 1 1 d . . . . .
Co2 Co 0.67195(7) 0.38767(3) 0.72462(8) 0.01474(17) Uani 1 1 d . . . . .
Co3 Co -0.03243(7) 0.13378(4) 0.21926(8) 0.01603(18) Uani 1 1 d D . . . .
O1 O 0.0807(3) 0.0916(2) 0.4472(4) 0.0279(11) Uani 1 1 d . U . . .
O2 O 0.0779(3) -0.0583(2) 0.6366(4) 0.0285(11) Uani 1 1 d . U . . .
O3 O -0.0524(3) 0.1084(2) 0.3255(3) 0.0234(10) Uani 1 1 d . U . . .
O4 O 0.1067(3) 0.13851(16) 0.2952(3) 0.0159(9) Uani 1 1 d . . . . .
H4X H 0.113426 0.172170 0.293102 0.019 Uiso 1 1 calc R U . . .
O5 O 0.2912(4) 0.1682(2) 0.4388(4) 0.0303(11) Uani 1 1 d . U . . .
O6 O 0.7374(4) 0.4483(2) 0.9296(4) 0.0308(11) Uani 1 1 d . U . . .
O7 O 0.7425(4) 0.4532(2) 0.8009(4) 0.0319(12) Uani 1 1 d . U . . .
O8 O -0.0331(3) -0.05731(19) 0.6726(4) 0.0250(10) Uani 1 1 d . U . . .
O9 O 0.2773(4) 0.1639(2) 0.3022(4) 0.0302(12) Uani 1 1 d . U . . .
O10 O 0.6087(4) 0.3239(2) 0.6395(4) 0.0300(11) Uani 1 1 d . U . . .
O11 O 0.4628(3) 0.3312(2) 0.6058(4) 0.0281(11) Uani 1 1 d . U . . .
O12 O 0.1455(4) 0.2075(2) 0.4516(4) 0.0307(12) Uani 1 1 d D . . . .
H12A H 0.130(6) 0.224(2) 0.4027(14) 0.037 Uiso 1 1 d D U . . .
H12B H 0.1767(19) 0.2302(10) 0.4919(18) 0.037 Uiso 1 1 d D U . . .
O13 O -0.0461(3) 0.21585(17) 0.2522(4) 0.0306(12) Uani 1 1 d D . . . .
H13A H -0.074566 0.213424 0.281364 0.037 Uiso 1 1 d DR U . . .
H13B H -0.083189 0.230091 0.203111 0.037 Uiso 1 1 d DR U . . .
N1 N 0.7562(4) 0.3776(2) 0.0747(4) 0.0209(10) Uani 1 1 d . U . . .
N2 N 0.7416(4) 0.3900(2) 0.6474(4) 0.0197(11) Uani 1 1 d . U . . .
N3 N 1.3226(4) 0.3712(2) 0.6468(5) 0.0221(12) Uani 1 1 d . U . . .
C1 C -0.0502(4) 0.0594(3) 0.4437(5) 0.0256(13) Uani 1 1 d . U . . .
C2 C -0.1471(5) 0.0605(4) 0.4035(6) 0.0381(17) Uani 1 1 d . U . . .
H2 H -0.181670 0.082493 0.352736 0.046 Uiso 1 1 calc R U . . .
C3 C -0.1896(5) 0.0302(4) 0.4378(7) 0.0438(18) Uani 1 1 d D U . . .
C4 C -0.1435(5) -0.0019(4) 0.5118(6) 0.0381(17) Uani 1 1 d . U . . .
H4 H -0.175251 -0.022036 0.534677 0.046 Uiso 1 1 calc R U . . .
C5 C -0.0466(5) -0.0043(3) 0.5539(6) 0.0284(13) Uani 1 1 d . U . . .
C6 C -0.0057(5) 0.0251(3) 0.5144(6) 0.0279(14) Uani 1 1 d . U . . .
H6 H 0.057782 0.021066 0.538270 0.034 Uiso 1 1 calc R U . . .
C7 C -0.0042(4) 0.0891(3) 0.4001(5) 0.0201(12) Uani 1 1 d . U . . .
C8 C 0.7982(5) 0.3335(3) 0.1276(5) 0.0284(15) Uani 1 1 d . U . . .
H8 H 0.795384 0.299677 0.100811 0.034 Uiso 1 1 calc R U . . .
C9 C 0.8442(5) 0.3386(3) 0.2196(5) 0.0319(15) Uani 1 1 d . U . . .
H9 H 0.875877 0.308182 0.254206 0.038 Uiso 1 1 calc R U . . .
C10 C 0.8470(4) 0.3842(2) 0.2634(4) 0.0178(11) Uani 1 1 d . U . . .
C11 C 0.8002(5) 0.4276(2) 0.2098(5) 0.0216(13) Uani 1 1 d . U . . .
H11 H 0.796822 0.460361 0.236183 0.026 Uiso 1 1 calc R U . . .
C12 C 0.7582(5) 0.4227(2) 0.1170(5) 0.0225(13) Uani 1 1 d . U . . .
H12 H 0.729214 0.453502 0.081890 0.027 Uiso 1 1 calc R U . . .
C13 C 0.0035(5) -0.0420(3) 0.6262(5) 0.0277(13) Uani 1 1 d . U . . .
C14 C 0.7550(5) 0.4340(3) 0.6122(5) 0.0252(14) Uani 1 1 d . U . . .
H14 H 0.728644 0.466231 0.618373 0.030 Uiso 1 1 calc R U . . .
C15 C 0.8036(5) 0.4369(3) 0.5677(5) 0.0261(13) Uani 1 1 d . U . . .
H15 H 0.813751 0.470569 0.548085 0.031 Uiso 1 1 calc R U . . .
C16 C 0.8380(4) 0.3897(3) 0.5515(5) 0.0185(11) Uani 1 1 d . U . . .
C17 C 0.8220(5) 0.3431(3) 0.5871(5) 0.0219(12) Uani 1 1 d . U . . .
H17 H 0.843461 0.309544 0.579013 0.026 Uiso 1 1 calc R U . . .
C18 C 0.7752(4) 0.3460(2) 0.6339(5) 0.0188(12) Uani 1 1 d . U . . .
H18 H 0.766815 0.313603 0.658138 0.023 Uiso 1 1 calc R U . . .
C19 C 1.2829(4) 0.4193(3) 0.6486(5) 0.0233(13) Uani 1 1 d . U . . .
H19 H 1.320482 0.448327 0.682214 0.028 Uiso 1 1 calc R U . . .
C20 C 1.1881(5) 0.4264(3) 0.6019(5) 0.0237(13) Uani 1 1 d . U . . .
H20 H 1.162087 0.459582 0.604668 0.028 Uiso 1 1 calc R U . . .
C21 C 1.1328(4) 0.3839(3) 0.5516(5) 0.0205(12) Uani 1 1 d . U . . .
C22 C 1.1753(4) 0.3347(3) 0.5539(5) 0.0247(14) Uani 1 1 d . U . . .
H22 H 1.140316 0.303993 0.523988 0.030 Uiso 1 1 calc R U . . .
C23 C 1.2681(4) 0.3323(3) 0.6002(5) 0.0279(14) Uani 1 1 d . U . . .
H23 H 1.295286 0.299333 0.598256 0.034 Uiso 1 1 calc R U . . .
C24 C 0.3140(5) 0.1789(3) 0.3821(5) 0.0255(13) Uani 1 1 d . U . . .
C25 C 0.3983(5) 0.2124(3) 0.4135(6) 0.0330(15) Uani 1 1 d . U . . .
C26 C 0.4477(7) 0.2082(4) 0.3677(7) 0.049(2) Uani 1 1 d . U . . .
H26 H 0.427192 0.186554 0.315703 0.059 Uiso 1 1 calc R U . . .
C27 C 0.5309(7) 0.2382(5) 0.4030(8) 0.065(2) Uani 1 1 d D U . . .
C28 C 0.5531(7) 0.2746(5) 0.4749(7) 0.052(2) Uani 1 1 d . U . . .
H28 H 0.605774 0.296390 0.496552 0.062 Uiso 1 1 calc R U . . .
C29 C 0.4977(6) 0.2781(4) 0.5132(6) 0.0396(16) Uani 1 1 d . U . . .
C30 C 0.4201(5) 0.2483(3) 0.4808(5) 0.0230(12) Uani 1 1 d . U . . .
H30 H 0.381109 0.252644 0.505479 0.028 Uiso 1 1 calc R U . . .
C31 C 0.7618(5) 0.4676(3) 0.8780(5) 0.0279(14) Uani 1 1 d . U . . .
H31 H 0.800818 0.497863 0.900393 0.033 Uiso 1 1 calc R U . . .
C32 C 0.8961(4) 0.3875(2) 0.3617(5) 0.0205(11) Uani 1 1 d . U . . .
C33 C 0.9874(5) 0.3885(3) 0.4082(5) 0.0258(13) Uani 1 1 d . U . . .
C34 C 1.0339(5) 0.3889(3) 0.5045(5) 0.0239(12) Uani 1 1 d . U . . .
C35 C 0.9847(5) 0.3893(3) 0.5519(5) 0.0235(13) Uani 1 1 d . U . . .
C36 C 0.8885(5) 0.3901(3) 0.5006(5) 0.0233(12) Uani 1 1 d . U . . .
C37 C 0.8420(4) 0.3888(3) 0.4079(4) 0.0183(11) Uani 1 1 d . U . . .
C38 C 0.5251(5) 0.3136(3) 0.5930(6) 0.0302(14) Uani 1 1 d . U . . .
C39 C 1.0422(4) 0.3911(3) 0.3599(4) 0.0295(15) Uani 1 1 d . U . . .
H39A H 1.047569 0.355089 0.340201 0.044 Uiso 1 1 calc R U . . .
H39B H 1.102781 0.405238 0.400582 0.044 Uiso 1 1 calc R U . . .
H39C H 1.011715 0.414757 0.307762 0.044 Uiso 1 1 calc R U . . .
C40 C 1.0321(5) 0.3881(3) 0.6538(5) 0.0336(18) Uani 1 1 d . U . . .
H40A H 1.011412 0.356829 0.673396 0.050 Uiso 1 1 calc R U . . .
H40B H 1.017493 0.420899 0.675658 0.050 Uiso 1 1 calc R U . . .
H40C H 1.097763 0.385910 0.677725 0.050 Uiso 1 1 calc R U . . .
C41 C 0.7409(4) 0.3816(3) 0.3556(5) 0.0273(15) Uani 1 1 d . U . . .
H41A H 0.713309 0.413076 0.317649 0.041 Uiso 1 1 calc R U . . .
H41B H 0.716994 0.377476 0.397045 0.041 Uiso 1 1 calc R U . . .
H41C H 0.726475 0.349513 0.317994 0.041 Uiso 1 1 calc R U . . .

loop_
_atom_site_aniso_label
_atom_site_aniso_U_11
_atom_site_aniso_U_22
_atom_site_aniso_U_33
_atom_site_aniso_U_23
_atom_site_aniso_U_13
_atom_site_aniso_U_12
Br1 0.0141(7) 0.127(4) 0.087(3) 0.080(3) 0.0143(12) 0.0116(13)
Br1A 0.021(3) 0.105(8) 0.092(8) 0.055(7) 0.026(4) 0.024(4)
Br2 0.061(2) 0.144(5) 0.093(4) -0.087(4) 0.065(3) -0.063(3)
Br2A 0.082(4) 0.148(6) 0.090(3) -0.082(4) 0.077(3) -0.078(4)
Co1 0.0149(4) 0.0189(3) 0.0136(4) 0.0005(4) 0.0065(4) -0.0011(3)
Co2 0.0122(3) 0.0163(3) 0.0141(4) 0.0010(4) 0.0051(3) 0.0000(3)
Co3 0.0106(4) 0.0207(4) 0.0143(5) 0.0020(4) 0.0042(4) 0.0025(3)
O1 0.021(2) 0.044(3) 0.021(3) 0.006(2) 0.012(2) -0.003(2)
O2 0.018(2) 0.045(3) 0.023(3) 0.021(2) 0.0102(19) 0.010(2)
O3 0.0165(19) 0.031(2) 0.022(3) 0.007(2) 0.0092(18) 0.0057(18)
O4 0.0175(19) 0.019(2) 0.010(2) 0.0009(15) 0.0055(17) 0.0043(16)
O5 0.035(3) 0.036(2) 0.022(3) -0.003(2) 0.015(2) -0.017(2)
O6 0.034(3) 0.030(2) 0.030(3) -0.011(2) 0.017(2) -0.005(2)
O7 0.044(3) 0.023(2) 0.028(3) -0.013(2) 0.017(2) -0.022(2)
O8 0.022(2) 0.027(2) 0.028(3) 0.014(2) 0.014(2) 0.0040(18)
O9 0.032(3) 0.045(3) 0.020(3) -0.022(2) 0.018(2) -0.020(2)
O10 0.030(2) 0.032(2) 0.036(3) -0.019(2) 0.022(2) -0.018(2)
O11 0.020(2) 0.038(3) 0.035(3) -0.006(2) 0.020(2) -0.0091(19)
O12 0.034(3) 0.022(2) 0.042(4) -0.001(2) 0.023(3) 0.001(2)
O13 0.024(2) 0.025(2) 0.041(3) 0.005(2) 0.015(2) 0.0059(18)
N1 0.014(2) 0.024(2) 0.021(2) 0.001(2) 0.006(2) 0.0026(19)
N2 0.024(2) 0.017(2) 0.022(3) 0.002(2) 0.014(2) -0.004(2)
N3 0.017(2) 0.025(2) 0.024(3) -0.005(2) 0.010(2) -0.005(2)
C1 0.017(2) 0.037(3) 0.027(3) 0.003(3) 0.014(2) 0.006(2)
C2 0.022(3) 0.052(4) 0.035(4) 0.024(3) 0.009(3) 0.010(3)
C3 0.013(3) 0.069(4) 0.047(4) 0.026(4) 0.012(3) 0.013(3)
C4 0.022(3) 0.051(4) 0.046(4) 0.023(3) 0.020(3) 0.010(3)
C5 0.027(3) 0.032(3) 0.034(3) 0.013(3) 0.021(3) 0.006(2)
C6 0.021(3) 0.030(3) 0.035(4) 0.004(3) 0.016(3) 0.000(2)
C7 0.015(2) 0.028(3) 0.019(3) 0.004(2) 0.010(2) 0.002(2)
C8 0.032(3) 0.028(3) 0.016(3) -0.001(3) 0.005(3) 0.006(3)
C9 0.035(3) 0.028(3) 0.020(3) 0.009(3) 0.004(3) 0.006(3)
C10 0.015(2) 0.022(3) 0.020(3) 0.005(2) 0.011(2) 0.004(2)
C11 0.029(3) 0.014(2) 0.016(3) 0.003(2) 0.007(2) 0.008(2)
C12 0.033(3) 0.014(2) 0.022(3) 0.002(2) 0.014(3) 0.008(2)
C13 0.022(3) 0.036(3) 0.029(3) 0.013(3) 0.016(2) 0.012(2)
C14 0.033(3) 0.019(3) 0.028(3) 0.011(3) 0.019(3) 0.005(2)
C15 0.034(3) 0.027(3) 0.028(3) 0.002(3) 0.023(3) 0.004(3)
C16 0.014(2) 0.020(2) 0.023(3) -0.004(2) 0.011(2) 0.002(2)
C17 0.026(3) 0.019(3) 0.029(3) 0.002(3) 0.020(3) 0.005(2)
C18 0.029(3) 0.015(2) 0.024(3) 0.005(2) 0.022(3) -0.003(2)
C19 0.022(3) 0.021(3) 0.032(3) -0.005(3) 0.017(3) -0.004(2)
C20 0.022(3) 0.022(3) 0.029(3) -0.005(3) 0.014(3) 0.000(2)
C21 0.019(2) 0.024(3) 0.021(3) -0.005(2) 0.011(2) 0.001(2)
C22 0.021(3) 0.024(3) 0.023(3) -0.006(3) 0.006(2) 0.005(2)
C23 0.028(3) 0.025(3) 0.032(3) -0.009(3) 0.016(3) -0.006(2)
C24 0.029(3) 0.029(3) 0.024(3) -0.011(3) 0.017(2) -0.013(2)
C25 0.038(3) 0.043(3) 0.030(3) -0.017(3) 0.025(3) -0.015(3)
C26 0.049(4) 0.072(5) 0.047(4) -0.037(4) 0.040(3) -0.036(4)
C27 0.058(4) 0.105(5) 0.056(5) -0.041(4) 0.046(4) -0.049(4)
C28 0.046(4) 0.079(5) 0.045(4) -0.040(4) 0.034(3) -0.036(4)
C29 0.035(3) 0.054(4) 0.037(4) -0.019(3) 0.024(3) -0.020(3)
C30 0.031(3) 0.027(3) 0.027(3) -0.004(2) 0.026(3) -0.008(2)
C31 0.029(3) 0.028(3) 0.026(3) -0.002(3) 0.013(3) -0.009(2)
C32 0.018(2) 0.026(3) 0.021(3) -0.001(2) 0.013(2) -0.006(2)
C33 0.026(3) 0.033(3) 0.022(3) 0.005(3) 0.015(2) 0.000(3)
C34 0.027(3) 0.028(3) 0.021(3) 0.000(3) 0.015(2) 0.005(2)
C35 0.020(3) 0.027(3) 0.024(3) 0.002(2) 0.012(2) 0.002(2)
C36 0.021(2) 0.024(2) 0.023(3) -0.001(3) 0.009(2) 0.002(2)
C37 0.007(2) 0.033(3) 0.017(3) 0.001(2) 0.008(2) 0.001(2)
C38 0.023(3) 0.039(3) 0.036(3) -0.010(3) 0.020(3) -0.013(2)
C39 0.023(3) 0.056(4) 0.017(3) 0.000(3) 0.015(3) 0.005(3)
C40 0.029(3) 0.052(5) 0.024(4) -0.004(3) 0.017(3) -0.003(3)
C41 0.014(3) 0.044(4) 0.019(4) 0.009(3) 0.005(3) 0.007(3)

loop_
_atom_type_symbol
_atom_type_description
_atom_type_scat_dispersion_real
_atom_type_scat_dispersion_imag
_atom_type_scat_source
C C 0.0033 0.0016 'International Tables Vol C Tables 4.2.6.8 and 6.1.1.4'
H H 0.0000 0.0000 'International Tables Vol C Tables 4.2.6.8 and 6.1.1.4'
Br Br -0.2901 2.4595 'International Tables Vol C Tables 4.2.6.8 and 6.1.1.4'
Co Co 0.3494 0.9721 'International Tables Vol C Tables 4.2.6.8 and 6.1.1.4'
N N 0.0061 0.0033 'International Tables Vol C Tables 4.2.6.8 and 6.1.1.4'
O O 0.0106 0.0060 'International Tables Vol C Tables 4.2.6.8 and 6.1.1.4'

loop_
_geom_angle_atom_site_label_1
_geom_angle_atom_site_label_2
_geom_angle_atom_site_label_3
_geom_angle
_geom_angle_site_symmetry_1
_geom_angle_site_symmetry_3
_geom_angle_publ_flag
O4 Co1 O1 97.2(2) . . ?
O4 Co1 O5 92.5(2) . . ?
O1 Co1 O5 168.7(2) . . ?
O4 Co1 O6 98.50(19) . 4_454 ?
O1 Co1 O6 91.4(2) . 4_454 ?
O5 Co1 O6 92.9(2) . 4_454 ?
O4 Co1 N1 174.5(2) . 4_455 ?
O1 Co1 N1 83.0(2) . 4_455 ?
O5 Co1 N1 86.8(2) . 4_455 ?
O6 Co1 N1 87.0(2) 4_454 4_455 ?
O4 Co1 O12 89.5(2) . . ?
O1 Co1 O12 93.1(2) . . ?
O5 Co1 O12 81.1(2) . . ?
O6 Co1 O12 170.2(2) 4_454 . ?
N1 Co1 O12 85.0(2) 4_455 . ?
O2 Co2 O10 92.2(3) 3 . ?
O2 Co2 O7 86.9(2) 3 . ?
O10 Co2 O7 173.3(2) . . ?
O2 Co2 O9 171.0(2) 3 4 ?
O10 Co2 O9 87.8(2) . 4 ?
O7 Co2 O9 92.0(2) . 4 ?
O2 Co2 O4 100.90(18) 3 4 ?
O10 Co2 O4 85.99(19) . 4 ?
O7 Co2 O4 100.7(2) . 4 ?
O9 Co2 O4 88.11(19) 4 4 ?
O2 Co2 N2 89.5(2) 3 . ?
O10 Co2 N2 80.7(2) . . ?
O7 Co2 N2 92.7(2) . . ?
O9 Co2 N2 81.6(2) 4 . ?
O4 Co2 N2 163.4(2) 4 . ?
O4 Co3 O8 94.89(18) . 2_554 ?
O4 Co3 O11 94.29(18) . 4_454 ?
O8 Co3 O11 92.0(2) 2_554 4_454 ?
O4 Co3 O3 95.10(18) . . ?
O8 Co3 O3 94.8(2) 2_554 . ?
O11 Co3 O3 167.87(18) 4_454 . ?
O4 Co3 N3 177.0(2) . 4_354 ?
O8 Co3 N3 86.2(2) 2_554 4_354 ?
O11 Co3 N3 88.5(2) 4_454 4_354 ?
O3 Co3 N3 82.0(2) . 4_354 ?
O4 Co3 O13 90.95(17) . . ?
O8 Co3 O13 172.9(2) 2_554 . ?
O11 Co3 O13 83.6(2) 4_454 . ?
O3 Co3 O13 88.6(2) . . ?
N3 Co3 O13 88.1(2) 4_354 . ?
C7 O1 Co1 133.9(5) . . ?
C13 O2 Co2 132.7(5) . 3_445 ?
C7 O3 Co3 135.4(4) . . ?
Co1 O4 Co3 126.0(2) . . ?
Co1 O4 Co2 113.7(2) . 4_454 ?
Co3 O4 Co2 112.3(2) . 4_454 ?
C24 O5 Co1 132.0(5) . . ?
C31 O6 Co1 131.2(5) . 4 ?
C31 O7 Co2 131.9(5) . . ?
C13 O8 Co3 127.0(5) . 2 ?
C24 O9 Co2 134.4(5) . 4_454 ?
C38 O10 Co2 129.4(5) . . ?
C38 O11 Co3 130.8(5) . 4 ?
C12 N1 C8 116.6(6) . . ?
C12 N1 Co1 120.9(5) . 4_554 ?
C8 N1 Co1 122.3(5) . 4_554 ?
C18 N2 C14 115.3(6) . . ?
C18 N2 Co2 120.1(4) . . ?
C14 N2 Co2 124.5(5) . . ?
C23 N3 C19 116.9(6) . . ?
C23 N3 Co3 125.2(5) . 4_655 ?
C19 N3 Co3 118.0(4) . 4_655 ?
C6 C1 C2 116.1(6) . . ?
C6 C1 C7 123.4(6) . . ?
C2 C1 C7 119.9(6) . . ?
C3 C2 C1 120.3(7) . . ?
C2 C3 C4 122.7(7) . . ?
C2 C3 Br1A 114.8(9) . . ?
C4 C3 Br1A 118.6(9) . . ?
C2 C3 Br1 118.4(6) . . ?
C4 C3 Br1 118.8(6) . . ?
C3 C4 C5 118.9(7) . . ?
C6 C5 C4 116.8(7) . . ?
C6 C5 C13 122.3(6) . . ?
C4 C5 C13 120.2(6) . . ?
C1 C6 C5 124.9(6) . . ?
O3 C7 O1 128.0(6) . . ?
O3 C7 C1 117.8(5) . . ?
O1 C7 C1 114.2(6) . . ?
C9 C8 N1 119.8(7) . . ?
C10 C9 C8 124.0(7) . . ?
C9 C10 C11 115.7(6) . . ?
C9 C10 C32 122.0(6) . . ?
C11 C10 C32 122.3(6) . . ?
C10 C11 C12 119.7(6) . . ?
N1 C12 C11 123.9(6) . . ?
O2 C13 O8 125.0(6) . . ?
O2 C13 C5 117.3(6) . . ?
O8 C13 C5 117.7(6) . . ?
N2 C14 C15 125.6(7) . . ?
C14 C15 C16 119.1(7) . . ?
C17 C16 C15 115.1(6) . . ?
C17 C16 C36 123.3(6) . . ?
C15 C16 C36 121.6(6) . . ?
C18 C17 C16 120.0(6) . . ?
N2 C18 C17 124.8(6) . . ?
N3 C19 C20 121.8(6) . . ?
C21 C20 C19 119.1(6) . . ?
C20 C21 C22 117.7(6) . . ?
C20 C21 C34 120.9(6) . . ?
C22 C21 C34 121.2(6) . . ?
C23 C22 C21 118.5(6) . . ?
N3 C23 C22 125.9(7) . . ?
O5 C24 O9 128.0(6) . . ?
O5 C24 C25 116.3(6) . . ?
O9 C24 C25 115.7(6) . . ?
C30 C25 C26 122.3(7) . . ?
C30 C25 C24 119.0(6) . . ?
C26 C25 C24 118.5(6) . . ?
C25 C26 C27 116.9(8) . . ?
C28 C27 C26 119.0(8) . . ?
C28 C27 Br2A 118.9(7) . . ?
C26 C27 Br2A 117.3(7) . . ?
C28 C27 Br2 122.1(7) . . ?
C26 C27 Br2 118.6(7) . . ?
C29 C28 C27 119.7(8) . . ?
C30 C29 C28 120.7(7) . . ?
C30 C29 C38 119.9(7) . . ?
C28 C29 C38 119.4(7) . . ?
C25 C30 C29 120.7(6) . . ?
O6 C31 O7 129.4(6) . . ?
C33 C32 C10 121.3(6) . . ?
C33 C32 C37 121.0(6) . . ?
C10 C32 C37 117.7(5) . . ?
C32 C33 C34 120.2(6) . . ?
C32 C33 C39 120.6(6) . . ?
C34 C33 C39 119.2(6) . . ?
C35 C34 C33 120.8(6) . . ?
C35 C34 C21 121.2(6) . . ?
C33 C34 C21 117.8(6) . . ?
C34 C35 C36 117.4(6) . . ?
C34 C35 C40 122.0(6) . . ?
C36 C35 C40 120.6(6) . . ?
C37 C36 C35 123.0(6) . . ?
C37 C36 C16 120.3(6) . . ?
C35 C36 C16 116.7(6) . . ?
C36 C37 C32 117.6(5) . . ?
C36 C37 C41 121.9(6) . . ?
C32 C37 C41 120.1(6) . . ?
O11 C38 O10 126.4(7) . . ?
O11 C38 C29 117.1(7) . . ?
O10 C38 C29 116.5(6) . . ?

loop_
_geom_bond_atom_site_label_1
_geom_bond_atom_site_label_2
_geom_bond_distance
_geom_bond_site_symmetry_2
_geom_bond_publ_flag
Br1 C3 1.895(7) . ?
Br1A C3 1.882(10) . ?
Br2 C27 1.946(10) . ?
Br2A C27 1.921(10) . ?
Co1 O4 2.046(4) . ?
Co1 O1 2.062(5) . ?
Co1 O5 2.066(5) . ?
Co1 O6 2.106(5) 4_454 ?
Co1 N1 2.160(6) 4_455 ?
Co1 O12 2.177(5) . ?
Co2 O2 2.066(5) 3 ?
Co2 O10 2.068(5) . ?
Co2 O7 2.068(5) . ?
Co2 O9 2.068(5) 4 ?
Co2 O4 2.101(4) 4 ?
Co2 N2 2.161(6) . ?
Co3 O4 2.062(5) . ?
Co3 O8 2.066(5) 2_554 ?
Co3 O11 2.095(6) 4_454 ?
Co3 O3 2.106(5) . ?
Co3 N3 2.143(6) 4_354 ?
Co3 O13 2.165(4) . ?
O1 C7 1.259(8) . ?
O2 C13 1.252(8) . ?
O3 C7 1.228(9) . ?
O5 C24 1.237(9) . ?
O6 C31 1.244(9) . ?
O7 C31 1.249(9) . ?
O8 C13 1.283(8) . ?
O9 C24 1.252(9) . ?
O10 C38 1.263(9) . ?
O11 C38 1.259(8) . ?
N1 C12 1.331(9) . ?
N1 C8 1.381(9) . ?
N2 C18 1.308(9) . ?
N2 C14 1.324(8) . ?
N3 C23 1.308(9) . ?
N3 C19 1.382(9) . ?
C1 C6 1.370(11) . ?
C1 C2 1.434(9) . ?
C1 C7 1.511(9) . ?
C2 C3 1.360(12) . ?
C3 C4 1.373(12) . ?
C4 C5 1.433(10) . ?
C5 C6 1.391(9) . ?
C5 C13 1.452(10) . ?
C8 C9 1.380(11) . ?
C9 C10 1.352(10) . ?
C10 C11 1.388(8) . ?
C10 C32 1.470(9) . ?
C11 C12 1.393(10) . ?
C14 C15 1.371(9) . ?
C15 C16 1.400(9) . ?
C16 C17 1.399(9) . ?
C16 C36 1.492(9) . ?
C17 C18 1.377(8) . ?
C19 C20 1.411(9) . ?
C20 C21 1.396(9) . ?
C21 C22 1.412(9) . ?
C21 C34 1.465(9) . ?
C22 C23 1.371(9) . ?
C24 C25 1.507(10) . ?
C25 C30 1.359(10) . ?
C25 C26 1.404(10) . ?
C26 C27 1.440(12) . ?
C27 C28 1.424(14) . ?
C28 C29 1.386(11) . ?
C29 C30 1.368(10) . ?
C29 C38 1.499(11) . ?
C32 C33 1.348(9) . ?
C32 C37 1.476(8) . ?
C33 C34 1.440(11) . ?
C33 C39 1.517(9) . ?
C34 C35 1.419(9) . ?
C35 C36 1.422(9) . ?
C35 C40 1.523(11) . ?
C36 C37 1.385(10) . ?
C37 C41 1.504(9) . ?
